data_1563850
loop_
_publ_author_name
'Rosa, Persiely P.'
'Laranjeira, Guilherme B.'
'Favarin, Lis R.V.'
'Pizzuti, Lucas'
'J\'unior, Amilcar M.'
'Pinto, L.M.C.'
'Gatto, Claudia C.'
'Caires, Anderson R.L.'
'Oliveira, Carolina G.'
'Deflon, Victor M.'
'Casagrande, Gleison Ant\^onio'

_publ_section_title
;
 Synthesis, crystalline structures and photophysical properties of new
 cadmium iodide complexes with thiocarbamoyl-pyrazoline ligands
;
_journal_name_full 'Inorganica Chimica Acta'
_journal_page_first 293
_journal_page_last 298
_journal_paper_doi 10.1016/j.ica.2018.08.038
_journal_volume 483
_journal_year 2018
_chemical_formula_moiety 'C32  N6  S2  Cl2  Cd1  I2  H28'
_chemical_formula_sum 'C32 H28 Cd Cl2 I2 N6 S2'
_chemical_formula_weight 997.82
_space_group_IT_number 2
_space_group_name_Hall '-P 1'
_space_group_name_H-M_alt 'P -1'
_symmetry_cell_setting triclinic
_symmetry_Int_Tables_number 2
_symmetry_space_group_name_Hall '-P 1'
_symmetry_space_group_name_H-M 'P -1'
_atom_sites_solution_hydrogens mixed
_cell_angle_alpha 63.2020(10)
_cell_angle_beta 69.5910(10)
_cell_angle_gamma 76.8660(10)
_cell_formula_units_Z 2
_cell_length_a 10.7006(2)
_cell_length_b 13.6547(3)
_cell_length_c 14.9916(3)
_cell_measurement_reflns_used 9969
_cell_measurement_temperature 296(2)
_cell_measurement_theta_max 25.0240
_cell_measurement_theta_min 2.1998
_cell_measurement_wavelength 0.71073
_cell_volume 1826.06(7)
_computing_molecular_graphics 'Ortep for Windows (Farrugia, 2012)'
_computing_publication_material 'WinGX publication routines (Farrugia, 2012)'
_computing_structure_refinement 'SHELXL-2014/7 (Sheldrick, 2014)'
_diffrn_ambient_temperature 296(2)
_diffrn_measured_fraction_theta_full 0.999
_diffrn_measured_fraction_theta_max 0.994
_diffrn_measurement_device_type 'Bruker CCD SMART APEX II'
_diffrn_radiation_probe x-ray
_diffrn_radiation_type MoK\a
_diffrn_radiation_wavelength 0.71073
_diffrn_reflns_av_R_equivalents 0.0321
_diffrn_reflns_av_unetI/netI 0.0352
_diffrn_reflns_Laue_measured_fraction_full 0.999
_diffrn_reflns_Laue_measured_fraction_max 0.994
_diffrn_reflns_limit_h_max 13
_diffrn_reflns_limit_h_min -13
_diffrn_reflns_limit_k_max 17
_diffrn_reflns_limit_k_min -16
_diffrn_reflns_limit_l_max 18
_diffrn_reflns_limit_l_min -18
_diffrn_reflns_number 30887
_diffrn_reflns_point_group_measured_fraction_full 0.999
_diffrn_reflns_point_group_measured_fraction_max 0.994
_diffrn_reflns_theta_full 25.242
_diffrn_reflns_theta_max 26.294
_diffrn_reflns_theta_min 1.587
_diffrn_standards_interval_count .
_diffrn_standards_interval_time .
_diffrn_standards_number 0
_exptl_absorpt_coefficient_mu 2.581
_exptl_absorpt_correction_type multi-scan
_exptl_absorpt_process_details 'SADABS V2008/1 (Bruker AXS)'
_exptl_crystal_colour colourless
_exptl_crystal_density_diffrn 1.815
_exptl_crystal_density_method 'not measured'
_exptl_crystal_description block
_exptl_crystal_F_000 964
_exptl_crystal_size_max 0.342
_exptl_crystal_size_mid 0.253
_exptl_crystal_size_min 0.197
_refine_diff_density_max 0.834
_refine_diff_density_min -0.705
_refine_diff_density_rms 0.079
_refine_ls_extinction_method none
_refine_ls_goodness_of_fit_ref 1.074
_refine_ls_hydrogen_treatment mixed
_refine_ls_matrix_type full
_refine_ls_number_constraints 0
_refine_ls_number_parameters 422
_refine_ls_number_reflns 7375
_refine_ls_number_restraints 0
_refine_ls_restrained_S_all 1.074
_refine_ls_R_factor_all 0.0491
_refine_ls_R_factor_gt 0.031
_refine_ls_shift/su_max 0.001
_refine_ls_shift/su_mean 0
_refine_ls_structure_factor_coef Fsqd
_refine_ls_weighting_details 'w=1/[\s^2^(Fo^2^)+(0.0211P)^2^+0.5458P] where P=(Fo^2^+2Fc^2^)/3'
_refine_ls_weighting_scheme calc
_refine_ls_wR_factor_gt 0.0556
_refine_ls_wR_factor_ref 0.061
_reflns_Friedel_coverage 0
_reflns_number_gt 5603
_reflns_number_total 7375
_reflns_threshold_expression 'I > 2\s(I)'
_cod_data_source_file ICA-2018-483-293.cif
_cod_data_source_block 2
_cod_database_code 1563850
_shelx_estimated_absorpt_t_min 0.4723
_shelx_estimated_absorpt_t_max 0.6303

loop_
_symmetry_equiv_pos_as_xyz
'x, y, z'
'-x, -y, -z'

loop_
_atom_site_label
_atom_site_type_symbol
_atom_site_fract_x
_atom_site_fract_y
_atom_site_fract_z
_atom_site_U_iso_or_equiv
_atom_site_adp_type
_atom_site_occupancy
_atom_site_site_symmetry_order
_atom_site_calc_flag
_atom_site_refinement_flags_posn
_atom_site_refinement_flags_adp
_atom_site_refinement_flags_occupancy
_atom_site_disorder_assembly
_atom_site_disorder_group
Cd1 Cd 0.63459(2) 0.74349(2) 0.17620(2) 0.04100(8) Uani 1 1 d . . . . .
I2 I 0.70697(2) 0.54675(2) 0.31928(2) 0.06099(9) Uani 1 1 d . . . . .
I1 I 0.77804(3) 0.91302(2) 0.12260(2) 0.06195(9) Uani 1 1 d . . . . .
S1 S 0.64081(9) 0.70190(6) 0.02578(6) 0.0481(2) Uani 1 1 d . . . . .
C16 C 0.6269(3) 0.8251(2) -0.0756(2) 0.0357(7) Uani 1 1 d . . . . .
C1 C 0.4365(3) 0.7049(2) -0.1152(2) 0.0383(8) Uani 1 1 d . . . . .
C7 C 0.5809(3) 0.7315(2) -0.1714(2) 0.0412(8) Uani 1 1 d . . . . .
H7 H 0.6413 0.6666 -0.1453 0.049 Uiso 1 1 calc R U . . .
C6 C 0.3401(3) 0.7769(3) -0.0829(3) 0.0536(9) Uani 1 1 d . . . . .
H6 H 0.3638 0.8442 -0.0951 0.064 Uiso 1 1 calc R U . . .
C8 C 0.6167(3) 0.7774(3) -0.2915(2) 0.0453(8) Uani 1 1 d . . . . .
H8A H 0.7024 0.7443 -0.3201 0.054 Uiso 1 1 calc R U . . .
H8B H 0.5485 0.7649 -0.3133 0.054 Uiso 1 1 calc R U . . .
C10 C 0.6434(3) 0.9816(3) -0.4313(2) 0.0439(8) Uani 1 1 d . . . . .
C9 C 0.6222(3) 0.8979(3) -0.3240(2) 0.0404(8) Uani 1 1 d . . . . .
C13 C 0.6980(4) 1.1370(4) -0.6357(3) 0.0692(12) Uani 1 1 d . . . . .
H13 H 0.7177 1.1889 -0.7044 0.083 Uiso 1 1 calc R U . . .
C15 C 0.6690(3) 0.9514(3) -0.5129(3) 0.0511(9) Uani 1 1 d . . . . .
H15 H 0.6677 0.878 -0.4991 0.061 Uiso 1 1 calc R U . . .
C14 C 0.6964(3) 1.0291(4) -0.6148(3) 0.0644(11) Uani 1 1 d . . . . .
H14 H 0.7137 1.0078 -0.6691 0.077 Uiso 1 1 calc R U . . .
C11 C 0.6434(4) 1.0922(3) -0.4544(3) 0.0595(10) Uani 1 1 d . . . . .
H11 H 0.6246 1.1144 -0.4004 0.071 Uiso 1 1 calc R U . . .
C4 C 0.1741(3) 0.6523(3) -0.0136(3) 0.0542(9) Uani 1 1 d . . . . .
C2 C 0.3980(4) 0.6066(3) -0.0953(3) 0.0684(12) Uani 1 1 d . . . . .
H2 H 0.4614 0.5564 -0.1164 0.082 Uiso 1 1 calc R U . . .
C12 C 0.6708(4) 1.1696(3) -0.5561(3) 0.0679(11) Uani 1 1 d . . . . .
H12 H 0.6709 1.2434 -0.5706 0.081 Uiso 1 1 calc R U . . .
C3 C 0.2670(4) 0.5799(3) -0.0445(3) 0.0790(13) Uani 1 1 d . . . . .
H3 H 0.2431 0.5124 -0.0316 0.095 Uiso 1 1 calc R U . . .
N2 N 0.6100(2) 0.8248(2) -0.15957(19) 0.0390(6) Uani 1 1 d . . . . .
N3 N 0.6332(3) 0.9215(3) -0.0773(3) 0.0455(8) Uani 1 1 d . . . . .
N1 N 0.6185(2) 0.9231(2) -0.24980(19) 0.0405(6) Uani 1 1 d . . . . .
C25 C -0.0292(3) 0.6712(2) 0.4629(2) 0.0405(8) Uani 1 1 d . . . . .
C32 C 0.2961(3) 0.7261(2) 0.3386(2) 0.0364(7) Uani 1 1 d . . . . .
C17 C 0.0654(3) 0.9222(3) 0.2862(2) 0.0391(8) Uani 1 1 d . . . . .
C21 C 0.0562(3) 1.0526(3) 0.3558(3) 0.0592(10) Uani 1 1 d . . . . .
H21 H 0.0582 1.0672 0.4101 0.071 Uiso 1 1 calc R U . . .
C20 C 0.0409(3) 1.1367(3) 0.2650(3) 0.0590(10) Uani 1 1 d . . . . .
C19 C 0.0379(3) 1.1164(3) 0.1849(3) 0.0596(10) Uani 1 1 d . . . . .
H19 H 0.0282 1.1745 0.1231 0.072 Uiso 1 1 calc R U . . .
C24 C -0.0563(3) 0.7495(3) 0.3607(3) 0.0494(9) Uani 1 1 d . . . . .
H24A H -0.1311 0.8029 0.3703 0.059 Uiso 1 1 calc R U . . .
H24B H -0.0749 0.7103 0.3271 0.059 Uiso 1 1 calc R U . . .
C23 C 0.0758(3) 0.8056(2) 0.2971(2) 0.0418(8) Uani 1 1 d . . . . .
H23 H 0.1083 0.803 0.2284 0.05 Uiso 1 1 calc R U . . .
C22 C 0.0686(3) 0.9453(3) 0.3660(3) 0.0491(9) Uani 1 1 d . . . . .
H22 H 0.0794 0.8877 0.4277 0.059 Uiso 1 1 calc R U . . .
C18 C 0.0494(3) 1.0089(3) 0.1958(3) 0.0493(9) Uani 1 1 d . . . . .
H18 H 0.0462 0.9951 0.1414 0.059 Uiso 1 1 calc R U . . .
C31 C -0.0970(4) 0.5384(3) 0.6475(3) 0.0612(10) Uani 1 1 d . . . . .
H31 H -0.0103 0.5334 0.6506 0.073 Uiso 1 1 calc R U . . .
C30 C -0.1913(5) 0.4775(3) 0.7340(3) 0.0766(13) Uani 1 1 d . . . . .
H30 H -0.1681 0.4316 0.7952 0.092 Uiso 1 1 calc R U . . .
Cl1 Cl 0.01020(10) 0.61765(9) 0.05322(10) 0.0907(4) Uani 1 1 d . . . . .
Cl2 Cl 0.02860(12) 1.27227(9) 0.25067(11) 0.1014(4) Uani 1 1 d . . . . .
C26 C -0.1296(3) 0.6072(3) 0.5559(3) 0.0443(8) Uani 1 1 d . . . . .
C27 C -0.2595(4) 0.6141(3) 0.5534(3) 0.0600(10) Uani 1 1 d . . . . .
H27 H -0.2836 0.6599 0.4926 0.072 Uiso 1 1 calc R U . . .
C29 C -0.3190(5) 0.4839(4) 0.7306(4) 0.0815(15) Uani 1 1 d . . . . .
H29 H -0.3821 0.4415 0.7889 0.098 Uiso 1 1 calc R U . . .
C28 C -0.3537(4) 0.5523(4) 0.6419(4) 0.0798(14) Uani 1 1 d . . . . .
H28 H -0.4413 0.5579 0.6404 0.096 Uiso 1 1 calc R U . . .
C5 C 0.2093(4) 0.7519(3) -0.0330(3) 0.0628(11) Uani 1 1 d . . . . .
H5 H 0.1453 0.8023 -0.0127 0.075 Uiso 1 1 calc R U . . .
N5 N 0.1637(2) 0.7315(2) 0.36339(18) 0.0402(6) Uani 1 1 d . . . . .
N4 N 0.0929(2) 0.6613(2) 0.46266(19) 0.0413(7) Uani 1 1 d . . . . .
N6 N 0.3541(3) 0.6583(2) 0.4124(2) 0.0471(8) Uani 1 1 d . . . . .
S2 S 0.38181(8) 0.80567(7) 0.21554(7) 0.0525(3) Uani 1 1 d . . . . .
H6A H 0.307(3) 0.616(3) 0.468(3) 0.052(11) Uiso 1 1 d . . . . .
H6B H 0.437(3) 0.649(3) 0.397(3) 0.052(11) Uiso 1 1 d . . . . .
H3A H 0.664(3) 0.923(3) -0.034(3) 0.061(13) Uiso 1 1 d . . . . .
H3B H 0.626(3) 0.976(3) -0.129(3) 0.061(12) Uiso 1 1 d . . . . .

loop_
_atom_site_aniso_label
_atom_site_aniso_U_11
_atom_site_aniso_U_22
_atom_site_aniso_U_33
_atom_site_aniso_U_23
_atom_site_aniso_U_13
_atom_site_aniso_U_12
Cd1 0.04626(15) 0.03817(14) 0.03227(14) -0.00641(10) -0.01246(11) -0.00704(11)
I2 0.04832(14) 0.05676(16) 0.04718(15) 0.00842(11) -0.01859(11) -0.00420(11)
I1 0.08048(19) 0.05016(15) 0.06205(17) -0.01384(12) -0.02996(14) -0.02187(13)
S1 0.0732(6) 0.0323(4) 0.0375(5) -0.0094(4) -0.0226(4) -0.0017(4)
C16 0.0369(17) 0.0356(18) 0.0320(18) -0.0117(14) -0.0093(14) -0.0035(14)
C1 0.0492(19) 0.0300(17) 0.0345(18) -0.0112(14) -0.0145(15) -0.0013(15)
C7 0.050(2) 0.0351(18) 0.041(2) -0.0175(15) -0.0153(16) -0.0004(15)
C6 0.051(2) 0.039(2) 0.077(3) -0.0315(19) -0.017(2) 0.0005(17)
C8 0.048(2) 0.050(2) 0.040(2) -0.0221(16) -0.0108(16) -0.0025(16)
C10 0.0378(18) 0.057(2) 0.0336(19) -0.0133(16) -0.0129(15) -0.0057(16)
C9 0.0372(18) 0.049(2) 0.0331(19) -0.0134(16) -0.0119(15) -0.0035(15)
C13 0.052(2) 0.097(4) 0.041(2) -0.005(2) -0.0193(19) -0.014(2)
C15 0.0424(19) 0.070(2) 0.037(2) -0.0202(18) -0.0106(16) -0.0016(17)
C14 0.050(2) 0.100(3) 0.037(2) -0.026(2) -0.0118(18) -0.001(2)
C11 0.078(3) 0.059(3) 0.040(2) -0.0104(18) -0.0241(19) -0.013(2)
C4 0.049(2) 0.042(2) 0.056(2) -0.0092(17) -0.0097(18) -0.0069(17)
C2 0.059(2) 0.044(2) 0.099(3) -0.042(2) -0.001(2) -0.0038(19)
C12 0.078(3) 0.065(3) 0.053(3) -0.002(2) -0.028(2) -0.022(2)
C3 0.067(3) 0.043(2) 0.115(4) -0.037(2) 0.000(3) -0.014(2)
N2 0.0508(16) 0.0344(15) 0.0314(15) -0.0092(12) -0.0152(12) -0.0066(12)
N3 0.067(2) 0.0322(18) 0.0364(19) -0.0047(15) -0.0235(16) -0.0084(14)
N1 0.0471(16) 0.0378(15) 0.0310(15) -0.0067(12) -0.0124(12) -0.0072(12)
C25 0.0423(19) 0.0389(19) 0.041(2) -0.0175(15) -0.0110(16) -0.0040(15)
C32 0.0421(19) 0.0259(16) 0.0355(18) -0.0102(14) -0.0089(15) -0.0006(14)
C17 0.0324(17) 0.0412(19) 0.0365(19) -0.0095(15) -0.0117(14) -0.0007(14)
C21 0.053(2) 0.068(3) 0.065(3) -0.035(2) -0.0134(19) -0.0075(19)
C20 0.044(2) 0.045(2) 0.083(3) -0.025(2) -0.015(2) -0.0018(17)
C19 0.054(2) 0.044(2) 0.062(3) -0.0009(19) -0.025(2) -0.0009(17)
C24 0.048(2) 0.052(2) 0.053(2) -0.0212(18) -0.0178(17) -0.0056(16)
C23 0.0425(18) 0.045(2) 0.0306(18) -0.0099(15) -0.0118(15) -0.0007(15)
C22 0.053(2) 0.048(2) 0.042(2) -0.0141(17) -0.0163(17) -0.0004(17)
C18 0.050(2) 0.048(2) 0.046(2) -0.0102(17) -0.0198(17) -0.0069(17)
C31 0.057(2) 0.061(2) 0.053(2) -0.017(2) -0.0028(19) -0.0148(19)
C30 0.088(3) 0.067(3) 0.051(3) -0.017(2) 0.009(2) -0.026(2)
Cl1 0.0526(6) 0.0765(8) 0.1092(9) -0.0182(7) -0.0045(6) -0.0151(5)
Cl2 0.0943(9) 0.0528(7) 0.1533(12) -0.0459(7) -0.0260(8) -0.0050(6)
C26 0.0393(19) 0.042(2) 0.050(2) -0.0232(17) -0.0007(16) -0.0107(15)
C27 0.053(2) 0.060(2) 0.077(3) -0.039(2) -0.006(2) -0.0162(19)
C29 0.080(3) 0.067(3) 0.083(4) -0.043(3) 0.031(3) -0.039(3)
C28 0.052(2) 0.087(3) 0.120(4) -0.071(3) 0.008(3) -0.032(2)
C5 0.052(2) 0.056(3) 0.082(3) -0.038(2) -0.018(2) 0.0097(19)
N5 0.0358(15) 0.0384(15) 0.0309(15) -0.0029(12) -0.0076(12) -0.0024(12)
N4 0.0391(15) 0.0396(15) 0.0340(15) -0.0078(12) -0.0057(12) -0.0061(12)
N6 0.0380(18) 0.0478(19) 0.0355(18) -0.0033(15) -0.0057(15) -0.0040(15)
S2 0.0441(5) 0.0404(5) 0.0409(5) 0.0021(4) -0.0033(4) 0.0009(4)

loop_
_atom_type_symbol
_atom_type_description
_atom_type_scat_dispersion_real
_atom_type_scat_dispersion_imag
_atom_type_scat_source
C C 0.0033 0.0016 'International Tables Vol C Tables 4.2.6.8 and 6.1.1.4'
N N 0.0061 0.0033 'International Tables Vol C Tables 4.2.6.8 and 6.1.1.4'
S S 0.1246 0.1234 'International Tables Vol C Tables 4.2.6.8 and 6.1.1.4'
Cl Cl 0.1484 0.1585 'International Tables Vol C Tables 4.2.6.8 and 6.1.1.4'
Cd Cd -0.8075 1.2024 'International Tables Vol C Tables 4.2.6.8 and 6.1.1.4'
I I -0.4742 1.8119 'International Tables Vol C Tables 4.2.6.8 and 6.1.1.4'
H H 0 0 'International Tables Vol C Tables 4.2.6.8 and 6.1.1.4'

loop_
_geom_angle_atom_site_label_1
_geom_angle_atom_site_label_2
_geom_angle_atom_site_label_3
_geom_angle
_geom_angle_site_symmetry_1
_geom_angle_site_symmetry_3
S1 Cd1 S2 94.40(3) . .
S1 Cd1 I2 104.88(2) . .
S2 Cd1 I2 115.800(19) . .
S1 Cd1 I1 115.10(2) . .
S2 Cd1 I1 109.96(2) . .
I2 Cd1 I1 114.972(11) . .
C16 S1 Cd1 107.04(11) . .
N3 C16 N2 117.5(3) . .
N3 C16 S1 124.3(3) . .
N2 C16 S1 118.2(2) . .
C2 C1 C6 117.5(3) . .
C2 C1 C7 120.2(3) . .
C6 C1 C7 122.3(3) . .
N2 C7 C1 111.5(2) . .
N2 C7 C8 100.2(2) . .
C1 C7 C8 114.5(3) . .
C1 C6 C5 121.6(3) . .
C9 C8 C7 102.6(2) . .
C15 C10 C11 118.2(3) . .
C15 C10 C9 120.5(3) . .
C11 C10 C9 121.2(3) . .
N1 C9 C10 120.7(3) . .
N1 C9 C8 114.2(3) . .
C10 C9 C8 124.9(3) . .
C14 C13 C12 120.5(4) . .
C10 C15 C14 120.8(4) . .
C13 C14 C15 120.0(4) . .
C12 C11 C10 120.9(4) . .
C3 C4 C5 120.1(3) . .
C3 C4 Cl1 119.8(3) . .
C5 C4 Cl1 120.1(3) . .
C1 C2 C3 121.6(3) . .
C13 C12 C11 119.6(4) . .
C4 C3 C2 119.7(4) . .
C16 N2 N1 119.1(3) . .
C16 N2 C7 127.9(2) . .
N1 N2 C7 113.0(2) . .
C9 N1 N2 107.1(3) . .
N4 C25 C26 120.9(3) . .
N4 C25 C24 114.4(3) . .
C26 C25 C24 124.7(3) . .
N6 C32 N5 117.4(3) . .
N6 C32 S2 123.7(3) . .
N5 C32 S2 118.9(2) . .
C18 C17 C22 118.3(3) . .
C18 C17 C23 120.0(3) . .
C22 C17 C23 121.7(3) . .
C20 C21 C22 119.2(4) . .
C19 C20 C21 121.0(4) . .
C19 C20 Cl2 119.7(3) . .
C21 C20 Cl2 119.3(3) . .
C20 C19 C18 119.7(3) . .
C25 C24 C23 102.8(3) . .
N5 C23 C17 111.4(3) . .
N5 C23 C24 100.0(2) . .
C17 C23 C24 113.4(3) . .
C17 C22 C21 121.1(3) . .
C17 C18 C19 120.8(3) . .
C30 C31 C26 120.6(4) . .
C29 C30 C31 120.4(4) . .
C31 C26 C27 118.6(3) . .
C31 C26 C25 121.1(3) . .
C27 C26 C25 120.3(3) . .
C26 C27 C28 119.8(4) . .
C28 C29 C30 119.9(4) . .
C29 C28 C27 120.6(4) . .
C4 C5 C6 119.5(3) . .
C32 N5 N4 119.2(2) . .
C32 N5 C23 127.5(2) . .
N4 N5 C23 113.3(2) . .
C25 N4 N5 107.4(2) . .
C32 S2 Cd1 111.72(11) . .

loop_
_geom_bond_atom_site_label_1
_geom_bond_atom_site_label_2
_geom_bond_distance
_geom_bond_site_symmetry_2
Cd1 S1 2.5386(9) .
Cd1 S2 2.5846(8) .
Cd1 I2 2.7268(3) .
Cd1 I1 2.7273(3) .
S1 C16 1.703(3) .
C16 N3 1.321(4) .
C16 N2 1.335(4) .
C1 C2 1.365(4) .
C1 C6 1.373(4) .
C1 C7 1.517(4) .
C7 N2 1.474(4) .
C7 C8 1.547(4) .
C6 C5 1.375(5) .
C8 C9 1.500(4) .
C10 C15 1.382(5) .
C10 C11 1.390(5) .
C10 C9 1.467(4) .
C9 N1 1.290(4) .
C13 C14 1.364(6) .
C13 C12 1.373(6) .
C15 C14 1.383(5) .
C11 C12 1.380(5) .
C4 C3 1.352(5) .
C4 C5 1.369(5) .
C4 Cl1 1.740(3) .
C2 C3 1.383(5) .
N2 N1 1.405(3) .
C25 N4 1.282(4) .
C25 C26 1.465(4) .
C25 C24 1.505(4) .
C32 N6 1.327(4) .
C32 N5 1.328(4) .
C32 S2 1.700(3) .
C17 C18 1.375(4) .
C17 C22 1.381(4) .
C17 C23 1.507(4) .
C21 C20 1.363(5) .
C21 C22 1.381(5) .
C20 C19 1.361(5) .
C20 Cl2 1.744(4) .
C19 C18 1.382(5) .
C24 C23 1.546(4) .
C23 N5 1.486(4) .
C31 C30 1.374(5) .
C31 C26 1.383(5) .
C30 C29 1.367(6) .
C26 C27 1.384(5) .
C27 C28 1.391(5) .
C29 C28 1.357(6) .
N5 N4 1.402(3) .

loop_
_geom_hbond_atom_site_label_D
_geom_hbond_atom_site_label_H
_geom_hbond_atom_site_label_A
_geom_hbond_distance_DH
_geom_hbond_distance_HA
_geom_hbond_distance_DA
_geom_hbond_angle_DHA
_geom_hbond_site_symmetry_A
N6 H6A I2 0.83(3) 2.93(3) 3.646(3) 147(3) 2_666
N6 H6B I2 0.83(3) 2.99(3) 3.762(3) 156(3) .
N3 H3A I1 0.84(4) 2.94(4) 3.774(4) 176(3) .
N3 H3B S2 0.81(4) 2.66(4) 3.347(3) 144(3) 2_675

loop_
_geom_torsion_atom_site_label_1
_geom_torsion_atom_site_label_2
_geom_torsion_atom_site_label_3
_geom_torsion_atom_site_label_4
_geom_torsion
_geom_torsion_site_symmetry_1
_geom_torsion_site_symmetry_2
_geom_torsion_site_symmetry_3
_geom_torsion_site_symmetry_4
Cd1 S1 C16 N3 9.4(3) . . . .
Cd1 S1 C16 N2 -171.3(2) . . . .
C2 C1 C7 N2 -164.1(3) . . . .
C6 C1 C7 N2 16.1(4) . . . .
C2 C1 C7 C8 83.0(4) . . . .
C6 C1 C7 C8 -96.7(4) . . . .
C2 C1 C6 C5 -0.5(5) . . . .
C7 C1 C6 C5 179.3(3) . . . .
N2 C7 C8 C9 -15.3(3) . . . .
C1 C7 C8 C9 104.1(3) . . . .
C15 C10 C9 N1 169.4(3) . . . .
C11 C10 C9 N1 -8.2(5) . . . .
C15 C10 C9 C8 -4.2(5) . . . .
C11 C10 C9 C8 178.2(3) . . . .
C7 C8 C9 N1 10.5(4) . . . .
C7 C8 C9 C10 -175.4(3) . . . .
C11 C10 C15 C14 1.3(5) . . . .
C9 C10 C15 C14 -176.4(3) . . . .
C12 C13 C14 C15 -0.9(6) . . . .
C10 C15 C14 C13 -0.2(5) . . . .
C15 C10 C11 C12 -1.3(5) . . . .
C9 C10 C11 C12 176.4(3) . . . .
C6 C1 C2 C3 0.0(6) . . . .
C7 C1 C2 C3 -179.8(4) . . . .
C14 C13 C12 C11 0.9(6) . . . .
C10 C11 C12 C13 0.3(6) . . . .
C5 C4 C3 C2 0.3(7) . . . .
Cl1 C4 C3 C2 -178.4(3) . . . .
C1 C2 C3 C4 0.1(7) . . . .
N3 C16 N2 N1 8.8(4) . . . .
S1 C16 N2 N1 -170.5(2) . . . .
N3 C16 N2 C7 -170.5(3) . . . .
S1 C16 N2 C7 10.2(4) . . . .
C1 C7 N2 C16 74.8(4) . . . .
C8 C7 N2 C16 -163.6(3) . . . .
C1 C7 N2 N1 -104.5(3) . . . .
C8 C7 N2 N1 17.1(3) . . . .
C10 C9 N1 N2 -174.4(3) . . . .
C8 C9 N1 N2 -0.1(3) . . . .
C16 N2 N1 C9 169.1(3) . . . .
C7 N2 N1 C9 -11.6(3) . . . .
C22 C21 C20 C19 -0.1(5) . . . .
C22 C21 C20 Cl2 -178.7(3) . . . .
C21 C20 C19 C18 0.6(5) . . . .
Cl2 C20 C19 C18 179.2(3) . . . .
N4 C25 C24 C23 -9.7(4) . . . .
C26 C25 C24 C23 172.1(3) . . . .
C18 C17 C23 N5 147.9(3) . . . .
C22 C17 C23 N5 -33.4(4) . . . .
C18 C17 C23 C24 -100.1(3) . . . .
C22 C17 C23 C24 78.5(4) . . . .
C25 C24 C23 N5 12.9(3) . . . .
C25 C24 C23 C17 -105.7(3) . . . .
C18 C17 C22 C21 0.0(5) . . . .
C23 C17 C22 C21 -178.7(3) . . . .
C20 C21 C22 C17 -0.2(5) . . . .
C22 C17 C18 C19 0.5(5) . . . .
C23 C17 C18 C19 179.2(3) . . . .
C20 C19 C18 C17 -0.8(5) . . . .
C26 C31 C30 C29 0.1(6) . . . .
C30 C31 C26 C27 0.5(5) . . . .
C30 C31 C26 C25 -179.0(3) . . . .
N4 C25 C26 C31 3.1(5) . . . .
C24 C25 C26 C31 -178.8(3) . . . .
N4 C25 C26 C27 -176.4(3) . . . .
C24 C25 C26 C27 1.6(5) . . . .
C31 C26 C27 C28 -0.1(5) . . . .
C25 C26 C27 C28 179.5(3) . . . .
C31 C30 C29 C28 -1.2(7) . . . .
C30 C29 C28 C27 1.6(6) . . . .
C26 C27 C28 C29 -1.0(6) . . . .
C3 C4 C5 C6 -0.8(6) . . . .
Cl1 C4 C5 C6 177.9(3) . . . .
C1 C6 C5 C4 0.9(6) . . . .
N6 C32 N5 N4 -4.1(4) . . . .
S2 C32 N5 N4 176.1(2) . . . .
N6 C32 N5 C23 175.8(3) . . . .
S2 C32 N5 C23 -4.0(4) . . . .
C17 C23 N5 C32 -73.7(4) . . . .
C24 C23 N5 C32 166.2(3) . . . .
C17 C23 N5 N4 106.2(3) . . . .
C24 C23 N5 N4 -13.9(3) . . . .
C26 C25 N4 N5 179.4(3) . . . .
C24 C25 N4 N5 1.2(4) . . . .
C32 N5 N4 C25 -171.4(3) . . . .
C23 N5 N4 C25 8.7(3) . . . .
N6 C32 S2 Cd1 14.6(3) . . . .
N5 C32 S2 Cd1 -165.6(2) . . . .
